data_2017508
loop_
_publ_author_name
'Bond, Marcus R.'

_publ_section_title
;
 <i>catena</i>-Poly[bis(trimethylphenylammonium)
 [hexa-\m-chlorido-dichloridotricuprate(II)]]: an alternating zigzag
 chain of CuCl~4~ and Cu~2~Cl~6~ complexes
;
_journal_coeditor_code GA3139
_journal_issue 2
_journal_name_full 'Acta Crystallographica Section C'
_journal_page_first m17
_journal_page_last m21
_journal_paper_doi 10.1107/S0108270109054560
_journal_volume 66
_journal_year 2010
_chemical_formula_iupac '(C9 H14 N)2 [Cu3 Cl8]'
_chemical_formula_moiety '2(C9 H14 N +), Cl8 Cu3 2-'
_chemical_formula_sum 'C18 H28 Cl8 Cu3 N2'
_chemical_formula_weight 746.7
_chemical_name_systematic
;
<i>catena</i>-Poly[bis(trimethylphenylammonium)
[hexa-\m-chlorido-dichloridotricuprate(II)]]
;
_space_group_IT_number 14
_symmetry_cell_setting monoclinic
_symmetry_space_group_name_Hall '-P 2ybc'
_symmetry_space_group_name_H-M 'P 1 21/c 1'
_atom_sites_solution_hydrogens geom
_atom_sites_solution_primary direct
_atom_sites_solution_secondary difmap
_audit_conform_dict_name cif_core.dic
_audit_conform_dict_version 2.4
_audit_creation_method 'WinGX routine CIF_UPDATE'
_cell_angle_alpha 90
_cell_angle_beta 99.4200(10)
_cell_angle_gamma 90
_cell_formula_units_Z 2
_cell_length_a 7.44960(10)
_cell_length_b 10.0211(2)
_cell_length_c 18.4713(4)
_cell_measurement_reflns_used 6226
_cell_measurement_temperature 200(2)
_cell_measurement_theta_max 34.972
_cell_measurement_theta_min 2.91
_cell_volume 1360.35(4)
_computing_cell_refinement 'SCALEPACK (Otwinowski & Minor, 1997)'
_computing_data_collection 'COLLECT (Bruker, 2004)'
_computing_data_reduction 'DENZO and SCALEPACK (Otwinowski & Minor, 1997)'
_computing_molecular_graphics 'ORTEP-3 for Windows (Farrugia, 1997)'
_computing_publication_material 'WinGX (Farrugia, 1999)'
_computing_structure_refinement 'SHELXL97 (Sheldrick, 2008)'
_computing_structure_solution 'SIR92 (Altomare <i>et al.</i>,  1993)'
_diffrn_ambient_temperature 200(2)
_diffrn_detector_area_resol_mean 9
_diffrn_measured_fraction_theta_full 0.997
_diffrn_measured_fraction_theta_max 0.997
_diffrn_measurement_device '95mm CCD camera on \k-goniostat'
_diffrn_measurement_device_type 'Nonius KappaCCD'
_diffrn_measurement_method 'CCD rotation images, thick slices'
_diffrn_radiation_monochromator graphite
_diffrn_radiation_type MoK\a
_diffrn_radiation_wavelength 0.71073
_diffrn_reflns_av_R_equivalents 0.0327
_diffrn_reflns_limit_h_max 12
_diffrn_reflns_limit_h_min -11
_diffrn_reflns_limit_k_max 16
_diffrn_reflns_limit_k_min -16
_diffrn_reflns_limit_l_max 29
_diffrn_reflns_limit_l_min -29
_diffrn_reflns_number 11596
_diffrn_reflns_theta_full 34.97
_diffrn_reflns_theta_max 34.97
_diffrn_reflns_theta_min 3.47
_exptl_absorpt_coefficient_mu 3.121
_exptl_absorpt_correction_T_max 0.548
_exptl_absorpt_correction_T_min 0.416
_exptl_absorpt_correction_type multi-scan
_exptl_absorpt_process_details '(DENZO/SCALEPACK; Otwinowski & Minor, 1997)'
_exptl_crystal_colour red
_exptl_crystal_density_diffrn 1.823
_exptl_crystal_density_method 'not measured'
_exptl_crystal_description irregular
_exptl_crystal_F_000 746
_exptl_crystal_size_max .30
_exptl_crystal_size_mid .24
_exptl_crystal_size_min .18
_refine_diff_density_max 1.324
_refine_diff_density_min -1.701
_refine_ls_extinction_method none
_refine_ls_goodness_of_fit_ref 1.079
_refine_ls_hydrogen_treatment constr
_refine_ls_matrix_type full
_refine_ls_number_parameters 145
_refine_ls_number_reflns 5947
_refine_ls_number_restraints 0
_refine_ls_restrained_S_all 1.079
_refine_ls_R_factor_all 0.0775
_refine_ls_R_factor_gt 0.0459
_refine_ls_shift/su_max 0.000
_refine_ls_shift/su_mean 0.000
_refine_ls_structure_factor_coef Fsqd
_refine_ls_weighting_details 'calc w=1/[\s^2^(Fo^2^)+(0.0517P)^2^+1.7348P] where P=(Fo^2^+2Fc^2^)/3'
_refine_ls_weighting_scheme calc
_refine_ls_wR_factor_gt 0.1136
_refine_ls_wR_factor_ref 0.1286
_reflns_number_gt 4127
_reflns_number_total 5947
_reflns_threshold_expression I>2sigma(I)
_cod_data_source_file ga3139.cif
_cod_data_source_block I
_cod_original_sg_symbol_H-M 'P 21/c'
_cod_database_code 2017508
_cod_database_fobs_code 2017508

loop_
_symmetry_equiv_pos_as_xyz
'x, y, z'
'-x, y+1/2, -z+1/2'
'-x, -y, -z'
'x, -y-1/2, z-1/2'

loop_
_atom_site_type_symbol
_atom_site_label
_atom_site_fract_x
_atom_site_fract_y
_atom_site_fract_z
_atom_site_U_iso_or_equiv
_atom_site_adp_type
_atom_site_calc_flag
_atom_site_refinement_flags
_atom_site_occupancy
_atom_site_disorder_assembly
_atom_site_disorder_group
Cu Cu1 0.33640(5) 0.46628(3) 0.424383(18) 0.02878(9) Uani d . 1 . .
Cu Cu2 0.0000 0.5000 0.5000 0.02953(11) Uani d S 1 . .
Cl Cl3 0.07601(9) 0.33905(7) 0.41827(4) 0.03081(14) Uani d . 1 . .
Cl Cl1 0.33054(10) 0.46660(8) 0.30362(4) 0.03568(15) Uani d . 1 . .
Cl Cl2 0.10950(10) 0.66049(7) 0.43452(4) 0.03309(14) Uani d . 1 . .
Cl Cl4 0.61720(10) 0.56436(8) 0.44752(4) 0.03591(16) Uani d . 1 . .
N N1 0.7632(3) 0.4761(2) 0.20224(12) 0.0278(4) Uani d . 1 . .
C C1 0.5871(3) 0.5010(3) 0.15177(14) 0.0259(5) Uani d . 1 . .
C C11 0.9168(4) 0.4862(3) 0.15900(18) 0.0379(6) Uani d . 1 . .
H H11A 1.0306 0.4752 0.1913 0.057 Uiso calc R 1 . .
H H11B 0.9139 0.5721 0.1358 0.057 Uiso calc R 1 . .
H H11C 0.9041 0.4176 0.1222 0.057 Uiso calc R 1 . .
C C12 0.7672(5) 0.3402(3) 0.23681(18) 0.0421(7) Uani d . 1 . .
H H12A 0.8770 0.3304 0.2717 0.063 Uiso calc R 1 . .
H H12B 0.7634 0.2731 0.1995 0.063 Uiso calc R 1 . .
H H12C 0.6639 0.3301 0.2613 0.063 Uiso calc R 1 . .
C C13 0.7934(5) 0.5762(4) 0.26341(18) 0.0447(8) Uani d . 1 . .
H H13A 0.9007 0.5527 0.2973 0.067 Uiso calc R 1 . .
H H13B 0.6903 0.5767 0.2885 0.067 Uiso calc R 1 . .
H H13C 0.8088 0.6633 0.2436 0.067 Uiso calc R 1 . .
C C4 0.2688(4) 0.5509(4) 0.05547(18) 0.0402(7) Uani d . 1 . .
H H4 0.1625 0.5677 0.0227 0.048 Uiso calc R 1 . .
C C2 0.5276(4) 0.6303(3) 0.13867(18) 0.0390(7) Uani d . 1 . .
H H2 0.5946 0.7011 0.1618 0.047 Uiso calc R 1 . .
C C3 0.3669(4) 0.6543(3) 0.0906(2) 0.0451(8) Uani d . 1 . .
H H3 0.3256 0.7414 0.0823 0.054 Uiso calc R 1 . .
C C6 0.4899(5) 0.3957(3) 0.1173(2) 0.0479(9) Uani d . 1 . .
H H6 0.5305 0.3085 0.1259 0.057 Uiso calc R 1 . .
C C5 0.3283(5) 0.4223(4) 0.0688(2) 0.0536(10) Uani d . 1 . .
H H5 0.2607 0.3520 0.0455 0.064 Uiso calc R 1 . .

loop_
_atom_site_aniso_label
_atom_site_aniso_U_11
_atom_site_aniso_U_22
_atom_site_aniso_U_33
_atom_site_aniso_U_12
_atom_site_aniso_U_13
_atom_site_aniso_U_23
Cu1 0.03094(16) 0.02784(17) 0.02452(15) -0.00009(12) -0.00449(12) 0.00067(12)
Cu2 0.0323(2) 0.0264(2) 0.0285(2) -0.00246(17) 0.00080(17) 0.00053(17)
Cl3 0.0313(3) 0.0301(3) 0.0297(3) -0.0039(2) 0.0013(2) -0.0047(2)
Cl1 0.0373(3) 0.0422(4) 0.0254(3) 0.0001(3) -0.0012(2) 0.0009(3)
Cl2 0.0390(3) 0.0263(3) 0.0335(3) -0.0008(2) 0.0045(3) 0.0027(2)
Cl4 0.0356(3) 0.0398(4) 0.0281(3) -0.0072(3) -0.0073(2) 0.0073(3)
N1 0.0272(10) 0.0277(11) 0.0259(10) 0.0019(8) -0.0030(8) -0.0014(8)
C1 0.0267(11) 0.0268(11) 0.0227(10) -0.0013(9) -0.0003(9) -0.0006(9)
C11 0.0278(13) 0.0462(18) 0.0385(15) -0.0003(12) 0.0025(11) 0.0014(13)
C12 0.0490(17) 0.0353(15) 0.0375(15) 0.0024(13) -0.0061(13) 0.0107(13)
C13 0.0461(17) 0.0455(18) 0.0364(15) 0.0041(14) -0.0118(13) -0.0152(14)
C4 0.0291(13) 0.0510(19) 0.0369(14) 0.0030(13) -0.0054(11) 0.0027(13)
C2 0.0387(14) 0.0256(13) 0.0469(17) -0.0019(11) -0.0098(12) 0.0041(12)
C3 0.0393(15) 0.0371(16) 0.0530(19) 0.0097(13) -0.0103(14) 0.0071(14)
C6 0.0468(17) 0.0310(15) 0.056(2) 0.0045(13) -0.0198(15) -0.0117(14)
C5 0.0458(18) 0.0429(18) 0.061(2) -0.0026(15) -0.0237(16) -0.0124(17)

loop_
_atom_type_symbol
_atom_type_description
_atom_type_scat_dispersion_real
_atom_type_scat_dispersion_imag
_atom_type_scat_source
C C 0.0030 0.0020 'International Tables Vol C Tables 4.2.6.8 and 6.1.1.4'
H H 0.0000 0.0000 'International Tables Vol C Tables 4.2.6.8 and 6.1.1.4'
Cl Cl 0.1480 0.1590 'International Tables Vol C Tables 4.2.6.8 and 6.1.1.4'
Cu Cu 0.3200 1.2650 'International Tables Vol C Tables 4.2.6.8 and 6.1.1.4'
N N 0.0060 0.0030 'International Tables Vol C Tables 4.2.6.8 and 6.1.1.4'

loop_
_geom_angle_atom_site_label_1
_geom_angle_atom_site_label_2
_geom_angle_atom_site_label_3
_geom_angle_site_symmetry_1
_geom_angle_site_symmetry_3
_geom_angle
_geom_angle_publ_flag
Cl1 Cu1 Cl2 . . 99.47(3) yes
Cl1 Cu1 Cl3 . . 94.21(3) yes
Cl1 Cu1 Cl4 . . 93.10(3) yes
Cl1 Cu1 Cl4 . 3_666 169.62(3) yes
Cl2 Cu1 Cl3 . . 82.31(3) yes
Cl2 Cu1 Cl4 . . 104.47(3) yes
Cl2 Cu1 Cl4 . 3_666 90.89(3) yes
Cl3 Cu1 Cl4 . . 169.08(3) yes
Cl3 Cu1 Cl4 . 3_666 87.77(3) yes
Cl4 Cu1 Cl4 . 3_666 83.62(3) yes
Cl2 Cu2 Cl3 . . 89.92(3) yes
Cl2 Cu2 Cl4 . 3_666 85.19(2) yes
Cl3 Cu2 Cl4 . 3_666 74.73(2) yes
Cu1 Cl4 Cu1 . 3_666 96.38(3) yes
Cu1 Cl2 Cu2 . . 78.50(2) yes
Cu1 Cl3 Cu2 . . 82.99(2) yes
Cu1 Cl4 Cu2 . 3_666 141.09(3) yes
C1 N1 C11 . . 108.9(2) ?
N1 C11 H11A . . 109.5 ?
N1 C11 H11B . . 109.5 ?
H11A C11 H11B . . 109.5 ?
N1 C11 H11C . . 109.5 ?
H11A C11 H11C . . 109.5 ?
H11B C11 H11C . . 109.5 ?
C11 N1 C12 . . 108.8(2) ?
C11 N1 C13 . . 108.8(2) ?
C1 N1 C12 . . 111.7(2) ?
N1 C12 H12A . . 109.5 ?
N1 C12 H12B . . 109.5 ?
H12A C12 H12B . . 109.5 ?
N1 C12 H12C . . 109.5 ?
H12A C12 H12C . . 109.5 ?
H12B C12 H12C . . 109.5 ?
C12 N1 C13 . . 107.2(2) ?
N1 C13 H13A . . 109.5 ?
N1 C13 H13B . . 109.5 ?
H13A C13 H13B . . 109.5 ?
N1 C13 H13C . . 109.5 ?
H13A C13 H13C . . 109.5 ?
H13B C13 H13C . . 109.5 ?
C1 N1 C13 . . 111.4(2) ?
N1 C1 C2 . . 119.3(2) ?
N1 C1 C6 . . 120.0(2) ?
C2 C1 C6 . . 120.7(3) ?
C1 C2 C3 . . 119.6(3) ?
C1 C2 H2 . . 120.2 ?
C3 C2 H2 . . 120.2 ?
C2 C3 C4 . . 120.6(3) ?
C2 C3 H3 . . 119.7 ?
C4 C3 H3 . . 119.7 ?
C3 C4 C5 . . 119.6(3) ?
C3 C4 H4 . . 120.2 ?
C5 C4 H4 . . 120.2 ?
C4 C5 C6 . . 120.8(3) ?
C4 C5 H5 . . 119.6 ?
C6 C5 H5 . . 119.6 ?
C5 C6 C1 . . 118.8(3) ?
C1 C6 H6 . . 120.6 ?
C5 C6 H6 . . 120.6 ?

loop_
_geom_bond_atom_site_label_1
_geom_bond_atom_site_label_2
_geom_bond_site_symmetry_2
_geom_bond_distance
_geom_bond_publ_flag
Cu1 Cl1 . 2.2240(8) yes
Cu1 Cl2 . 2.6045(8) yes
Cu1 Cl3 . 2.3085(7) yes
Cu1 Cl4 . 2.2873(8) yes
Cu1 Cl4 3_666 2.3547(7) yes
Cu2 Cl2 . 2.2446(7) yes
Cu2 Cl3 . 2.3411(7) yes
Cu2 Cl4 3_666 2.9297(7) yes
N1 C11 . 1.502(4) ?
C11 H11A . 0.9600 ?
C11 H11B . 0.9600 ?
C11 H11C . 0.9600 ?
N1 C12 . 1.503(4) ?
C12 H12A . 0.9600 ?
C12 H12B . 0.9600 ?
C12 H12C . 0.9600 ?
N1 C13 . 1.500(4) ?
C13 H13A . 0.9600 ?
C13 H13B . 0.9600 ?
C13 H13C . 0.9600 ?
N1 C1 . 1.501(3) ?
C1 C2 . 1.378(4) ?
C2 H2 . 0.9300 ?
C1 C6 . 1.376(4) ?
C2 C3 . 1.389(4) ?
C3 H3 . 0.9300 ?
C3 C4 . 1.369(5) ?
C4 H4 . 0.9300 ?
C4 C5 . 1.371(5) ?
C5 H5 . 0.9300 ?
C5 C6 . 1.403(4) ?
C6 H6 . 0.9300 ?

loop_
_geom_hbond_atom_site_label_D
_geom_hbond_atom_site_label_H
_geom_hbond_atom_site_label_A
_geom_hbond_site_symmetry_A
_geom_hbond_distance_DH
_geom_hbond_distance_HA
_geom_hbond_distance_DA
_geom_hbond_angle_DHA
_geom_hbond_publ_flag
C2 H2 Cl1 2_655 0.93 2.7710(10) 3.639(3) 155.6(2) yes
C11 H11A Cl1 1_655 0.96 2.7900(10) 3.739(3) 169.8(2) yes
C11 H11C Cl2 2_645 0.96 2.7770(10) 3.683(3) 157.5(2) yes
